data_4331960
loop_
_publ_author_name
'Chen, Wanzhi'
'Liu, Fenghui'
'Xu, Duanjun'
'Matsumoto, Kazuko'
'Kishi, Shinobu'
'Kato, Masako'

_publ_section_title
;
 Luminescent Amidate-Bridged One-Dimensional
 Platinum(II)&#x2212;Thallium(I) Coordination Polymers Assembled via
 Metallophilic Attraction
;
_journal_issue 14
_journal_name_full 'Inorganic Chemistry'
_journal_page_first 5552
_journal_page_last 5560
_journal_paper_doi 10.1021/ic051932c
_journal_volume 45
_journal_year 2006
_chemical_formula_sum 'C44 H90 Fe N8 O15 Pt2 Tl2'
_chemical_formula_weight 1826.01
_chemical_name_systematic
; 
 ? 
;
_space_group_IT_number 4
_symmetry_cell_setting monoclinic
_symmetry_space_group_name_Hall 'P 2yb'
_symmetry_space_group_name_H-M 'P 1 21 1'
_atom_sites_solution_hydrogens geom
_atom_sites_solution_primary direct
_atom_sites_solution_secondary difmap
_audit_creation_method SHELXL-97
_cell_angle_alpha 90.00
_cell_angle_beta 103.340(10)
_cell_angle_gamma 90.00
_cell_formula_units_Z 2
_cell_length_a 11.830(7)
_cell_length_b 21.660(12)
_cell_length_c 12.683(7)
_cell_measurement_temperature 293(2)
_cell_volume 3162(3)
_computing_cell_refinement 'Bruker SMART'
_computing_data_collection 'Bruker SMART'
_computing_data_reduction 'Bruker SAINT'
_computing_molecular_graphics 'Bruker SHELXL'
_computing_publication_material 'Bruker SHELXL'
_computing_structure_refinement 'SHELXL-97 (Sheldrick, 1997)'
_computing_structure_solution 'SHELXS-97 (Sheldrick, 1990)'
_diffrn_ambient_temperature 293(2)
_diffrn_measured_fraction_theta_full 0.998
_diffrn_measured_fraction_theta_max 0.998
_diffrn_measurement_device_type 'CCD area detector'
_diffrn_measurement_method 'phi and omega scans'
_diffrn_radiation_monochromator graphite
_diffrn_radiation_source 'fine-focus sealed tube'
_diffrn_radiation_type MoK\a
_diffrn_radiation_wavelength 0.71073
_diffrn_reflns_av_R_equivalents 0.1121
_diffrn_reflns_av_sigmaI/netI 0.1607
_diffrn_reflns_limit_h_max 14
_diffrn_reflns_limit_h_min -14
_diffrn_reflns_limit_k_max 25
_diffrn_reflns_limit_k_min -25
_diffrn_reflns_limit_l_max 15
_diffrn_reflns_limit_l_min -9
_diffrn_reflns_number 16717
_diffrn_reflns_theta_full 25.24
_diffrn_reflns_theta_max 25.24
_diffrn_reflns_theta_min 1.65
_exptl_absorpt_coefficient_mu 9.772
_exptl_absorpt_correction_T_max 0.2224
_exptl_absorpt_correction_T_min 0.2026
_exptl_absorpt_correction_type multi-scan
_exptl_absorpt_process_details sadabs
_exptl_crystal_colour red
_exptl_crystal_density_diffrn 1.918
_exptl_crystal_density_method 'not measured'
_exptl_crystal_description prism
_exptl_crystal_F_000 1748
_exptl_crystal_size_max 0.24
_exptl_crystal_size_mid 0.23
_exptl_crystal_size_min 0.22
_refine_diff_density_max 1.827
_refine_diff_density_min -2.458
_refine_diff_density_rms 0.255
_refine_ls_abs_structure_details 'Flack H D (1983), Acta Cryst. A39, 876-881'
_refine_ls_abs_structure_Flack 0.010(16)
_refine_ls_extinction_method none
_refine_ls_goodness_of_fit_ref 0.937
_refine_ls_hydrogen_treatment constr
_refine_ls_matrix_type full
_refine_ls_number_parameters 562
_refine_ls_number_reflns 10669
_refine_ls_number_restraints 1978
_refine_ls_restrained_S_all 0.874
_refine_ls_R_factor_all 0.1234
_refine_ls_R_factor_gt 0.0690
_refine_ls_shift/su_max 0.001
_refine_ls_shift/su_mean 0.000
_refine_ls_structure_factor_coef Fsqd
_refine_ls_weighting_details 'calc w=1/[\s^2^(Fo^2^)+(0.0773P)^2^] where P=(Fo^2^+2Fc^2^)/3'
_refine_ls_weighting_scheme calc
_refine_ls_wR_factor_gt 0.1507
_refine_ls_wR_factor_ref 0.1727
_reflns_number_gt 6471
_reflns_number_total 10669
_reflns_threshold_expression >2sigma(I)
_cod_data_source_file ic051932csup1.cif
_cod_data_source_block filtered
_cod_depositor_comments
;
The following automatic conversions were performed:

'_symmetry_cell_setting' value 'Monoclinic' changed to 'monoclinic'
according to /home/saulius/struct/CIF-dictionaries/cif_core.dic
dictionary named 'cif_core.dic' version 2.4.2 from 2011-04-26.

Automatic conversion script
Id: cif_fix_values 1891 2012-01-12 08:04:46Z andrius 
;
_cod_original_sg_symbol_H-M P2(1)
_cod_database_code 4331960

loop_
_symmetry_equiv_pos_as_xyz
'x, y, z'
'-x, y+1/2, -z'

loop_
_atom_site_label
_atom_site_type_symbol
_atom_site_fract_x
_atom_site_fract_y
_atom_site_fract_z
_atom_site_U_iso_or_equiv
_atom_site_adp_type
_atom_site_occupancy
_atom_site_symmetry_multiplicity
_atom_site_calc_flag
_atom_site_refinement_flags
_atom_site_disorder_assembly
_atom_site_disorder_group
Tl1 Tl 0.43625(6) 0.64365(5) 0.22547(7) 0.0513(2) Uani 1 1 d . . .
Tl2 Tl 0.96562(7) 0.62836(5) 0.33135(9) 0.0603(3) Uani 1 1 d . . .
Pt1 Pt 0.20658(5) 0.65185(4) 0.29191(6) 0.0381(2) Uani 1 1 d . . .
Pt2 Pt 0.70069(5) 0.64713(5) 0.31059(6) 0.0408(2) Uani 1 1 d . . .
Fe1 Fe 1.1956(3) 0.73197(15) 0.7590(3) 0.0515(9) Uani 1 1 d . . .
O1 O 0.4507(10) 0.6401(7) 0.4725(11) 0.051(3) Uani 1 1 d U . .
O2 O 0.0888(14) 0.5154(8) 0.2959(16) 0.076(4) Uani 1 1 d U . .
O3 O 0.5393(14) 0.5483(7) 0.1551(16) 0.072(4) Uani 1 1 d U . .
O4 O 0.8686(15) 0.7120(9) 0.1659(16) 0.080(4) Uani 1 1 d U . .
O5 O 1.0105(14) 0.6471(10) 0.5373(14) 0.087(3) Uani 1 1 d U . .
O6 O 1.0391(15) 0.7381(8) 0.4617(16) 0.078(4) Uani 1 1 d U . .
O7 O 1.2871(14) 0.6326(7) 1.0112(13) 0.074(4) Uani 1 1 d U . .
O8 O 1.3371(14) 0.7283(8) 1.0572(17) 0.077(5) Uani 1 1 d U . .
O9 O 0.5146(18) 0.8000(10) 0.174(2) 0.110(2) Uani 1 1 d U . .
O10 O 0.4095(18) 0.5268(10) 0.951(2) 0.106(7) Uani 1 1 d U . .
O11 O 0.9630(18) 0.8509(10) 0.410(2) 0.110(2) Uani 1 1 d U . .
O12 O 0.6322(18) 0.9055(10) 0.136(2) 0.110(2) Uani 1 1 d U . .
O13 O 0.879(2) 0.5493(11) 0.563(2) 0.087(4) Uani 0.75 1 d PU A 1
C8 C 0.128(4) 0.497(2) 0.024(4) 0.091(4) Uani 0.50 1 d PDU B 1
H8A H 0.1074 0.4655 -0.0303 0.136 Uiso 0.50 1 calc PR B 1
H8B H 0.2106 0.5031 0.0408 0.136 Uiso 0.50 1 calc PRD B 1
H8C H 0.0898 0.5349 -0.0028 0.136 Uiso 0.50 1 calc PR B 1
C14 C 0.264(3) 0.899(3) 0.311(3) 0.0602(19) Uani 0.50 1 d PDU C 1
H14A H 0.3371 0.9052 0.2897 0.072 Uiso 0.50 1 calc PR C 1
H14B H 0.2504 0.9342 0.3524 0.072 Uiso 0.50 1 calc PR C 1
C24 C 0.653(4) 0.646(3) -0.070(5) 0.106(4) Uani 0.50 1 d PDU D 1
H24A H 0.6550 0.6053 -0.0377 0.158 Uiso 0.50 1 calc PR D 1
H24B H 0.6524 0.6415 -0.1453 0.158 Uiso 0.50 1 calc PR D 1
H24C H 0.5845 0.6670 -0.0621 0.158 Uiso 0.50 1 calc PR D 1
O13' O 0.914(6) 0.541(3) 0.696(7) 0.087(4) Uani 0.25 1 d PU E 2
C8' C 0.108(5) 0.496(3) 0.016(3) 0.091(4) Uani 0.50 1 d PDU B 2
H8'1 H 0.0864 0.4629 -0.0346 0.136 Uiso 0.50 1 calc PR B 2
H8'2 H 0.1878 0.5068 0.0216 0.136 Uiso 0.50 1 calc PR B 2
H8'3 H 0.0599 0.5316 -0.0099 0.136 Uiso 0.50 1 calc PR B 2
C14' C 0.292(3) 0.893(3) 0.280(4) 0.0602(19) Uani 0.50 1 d PDU C 2
H14C H 0.3177 0.9332 0.3084 0.072 Uiso 0.50 1 calc PR C 2
H14D H 0.3470 0.8762 0.2410 0.072 Uiso 0.50 1 calc PR C 2
C24' C 0.632(3) 0.682(3) -0.069(6) 0.106(4) Uani 0.50 1 d PDU D 2
H24D H 0.5989 0.6424 -0.0573 0.158 Uiso 0.50 1 calc PR D 2
H24E H 0.6229 0.6886 -0.1449 0.158 Uiso 0.50 1 calc PR D 2
H24F H 0.5930 0.7138 -0.0387 0.158 Uiso 0.50 1 calc PR D 2
O14 O 0.0032(18) 0.4581(10) 0.463(2) 0.110(2) Uani 1 1 d U . .
O15 O 0.8469(19) 0.8467(10) 0.197(2) 0.110(2) Uani 1 1 d U . .
N1 N 0.2747(16) 0.5932(8) 0.4054(19) 0.059(4) Uani 1 1 d U . .
H1 H 0.2240 0.5901 0.4483 0.071 Uiso 1 1 d R . .
N2 N 0.1607(16) 0.5805(7) 0.1875(18) 0.051(4) Uiso 1 1 d DU . .
H2 H 0.2242 0.5720 0.1624 0.07(7) Uiso 1 1 d R . .
N3 N 0.1392(16) 0.7194(8) 0.1790(19) 0.059(4) Uani 1 1 d U . .
H3D H 0.1767 0.7184 0.1248 0.071 Uiso 1 1 calc R . .
H3E H 0.0636 0.7115 0.1506 0.071 Uiso 1 1 calc R . .
N4 N 0.2542(14) 0.7267(7) 0.3868(17) 0.051(3) Uani 1 1 d U . .
H4D H 0.2011 0.7342 0.4258 0.061 Uiso 1 1 calc R . .
H4E H 0.3230 0.7196 0.4331 0.061 Uiso 1 1 calc R . .
N5 N 0.6905(16) 0.5552(9) 0.2963(18) 0.0593(17) Uani 1 1 d U . .
H5 H 0.7388 0.5342 0.3439 0.071 Uiso 1 1 calc R . .
N6 N 0.7094(13) 0.6545(10) 0.1518(14) 0.0593(17) Uani 1 1 d U . .
H6 H 0.7112 0.6156 0.1275 0.071 Uiso 1 1 d R . .
N7 N 0.7031(16) 0.7418(9) 0.3287(18) 0.0593(17) Uani 1 1 d U . .
H7A H 0.7758 0.7560 0.3343 0.071 Uiso 1 1 calc R . .
H7B H 0.6568 0.7593 0.2700 0.071 Uiso 1 1 calc R . .
N8 N 0.6950(14) 0.6472(10) 0.4710(14) 0.0593(17) Uani 1 1 d U . .
H8D H 0.6245 0.6349 0.4783 0.071 Uiso 1 1 calc R . .
H8E H 0.7487 0.6211 0.5086 0.071 Uiso 1 1 calc R . .
C1 C 0.3810(19) 0.5954(10) 0.474(2) 0.054(3) Uani 1 1 d U . .
C2 C 0.4235(19) 0.5406(10) 0.548(2) 0.056(4) Uani 1 1 d U . .
C3 C 0.5123(19) 0.5645(11) 0.653(2) 0.061(5) Uani 1 1 d U . .
H3A H 0.5742 0.5863 0.6325 0.091 Uiso 1 1 d R . .
H3B H 0.4721 0.5919 0.6917 0.091 Uiso 1 1 d R . .
H3C H 0.5438 0.5305 0.6997 0.091 Uiso 1 1 d R . .
C4 C 0.492(2) 0.4972(11) 0.490(2) 0.069(6) Uani 1 1 d U . .
H4A H 0.5394 0.4685 0.5388 0.103 Uiso 1 1 d R . .
H4B H 0.4331 0.4750 0.4395 0.103 Uiso 1 1 d R . .
H4C H 0.5388 0.5203 0.4523 0.103 Uiso 1 1 d R . .
C5 C 0.330(2) 0.5055(11) 0.585(2) 0.069(6) Uani 1 1 d U . .
H5A H 0.3604 0.4651 0.6069 0.104 Uiso 1 1 d R . .
H5B H 0.3040 0.5245 0.6437 0.104 Uiso 1 1 d R . .
H5C H 0.2665 0.5020 0.5232 0.104 Uiso 1 1 d R . .
C6 C 0.1184(18) 0.5274(8) 0.2073(19) 0.054(3) Uani 1 1 d DU B .
C7 C 0.0902(16) 0.4773(8) 0.1255(17) 0.065(5) Uani 1 1 d DU . .
C9 C 0.1651(19) 0.4211(10) 0.164(2) 0.091(4) Uani 1 1 d DU B .
H9A H 0.1454 0.3887 0.1110 0.136 Uiso 1 1 calc R . .
H9B H 0.1518 0.4072 0.2317 0.136 Uiso 1 1 calc R . .
H9C H 0.2455 0.4318 0.1726 0.136 Uiso 1 1 calc RD . .
C10 C -0.0387(15) 0.4647(12) 0.097(3) 0.091(4) Uani 1 1 d DU B .
H10A H -0.0552 0.4324 0.0433 0.136 Uiso 1 1 calc R . .
H10B H -0.0795 0.5015 0.0677 0.136 Uiso 1 1 calc R . .
H10C H -0.0634 0.4521 0.1603 0.136 Uiso 1 1 calc R . .
C11 C 0.151(2) 0.7814(10) 0.229(2) 0.0602(19) Uani 1 1 d U . .
H11 H 0.0863 0.7876 0.2637 0.072 Uiso 1 1 calc R . .
C12 C 0.264(2) 0.7820(10) 0.317(2) 0.0602(19) Uani 1 1 d U C .
H12 H 0.3306 0.7766 0.2842 0.072 Uiso 1 1 calc R . .
C13 C 0.273(2) 0.8456(10) 0.376(2) 0.0602(19) Uani 1 1 d U . .
H13A H 0.2127 0.8475 0.4159 0.072 Uiso 1 1 calc R C 1
H13B H 0.3472 0.8471 0.4282 0.072 Uiso 1 1 calc R C 1
C15 C 0.1669(17) 0.8938(10) 0.2095(19) 0.0602(19) Uani 1 1 d DU . .
H15A H 0.1790 0.9266 0.1612 0.072 Uiso 1 1 calc R C 1
H15B H 0.0953 0.9033 0.2309 0.072 Uiso 1 1 calc R C 1
C16 C 0.144(2) 0.8328(10) 0.140(2) 0.066(4) Uani 1 1 d U C .
H16A H 0.0684 0.8334 0.0900 0.080 Uiso 1 1 calc R . .
H16B H 0.2033 0.8267 0.0987 0.080 Uiso 1 1 calc R . .
C17 C 0.619(2) 0.5243(11) 0.223(2) 0.060(4) Uani 1 1 d U . .
C18 C 0.621(2) 0.4544(11) 0.2056(18) 0.073(5) Uani 1 1 d DU . .
C19 C 0.656(2) 0.4394(12) 0.100(2) 0.077(6) Uani 1 1 d DU . .
H19A H 0.6006 0.4122 0.0559 0.115 Uiso 1 1 d R . .
H19B H 0.6625 0.4765 0.0598 0.115 Uiso 1 1 d R . .
H19C H 0.7307 0.4193 0.1184 0.115 Uiso 1 1 d R . .
C20 C 0.705(2) 0.4250(13) 0.302(2) 0.085(7) Uani 1 1 d DU . .
H20A H 0.6901 0.3817 0.2903 0.128 Uiso 1 1 d R . .
H20B H 0.7861 0.4329 0.3071 0.128 Uiso 1 1 d R . .
H20C H 0.6847 0.4376 0.3674 0.128 Uiso 1 1 d R . .
C21 C 0.501(2) 0.4225(13) 0.200(3) 0.088(7) Uani 1 1 d U . .
H21A H 0.4444 0.4532 0.2075 0.132 Uiso 1 1 calc R . .
H21B H 0.5082 0.3927 0.2569 0.132 Uiso 1 1 calc R . .
H21C H 0.4753 0.4022 0.1310 0.132 Uiso 1 1 calc R . .
C22 C 0.779(2) 0.6843(12) 0.1092(19) 0.071(4) Uani 1 1 d DU D .
C23 C 0.7606(18) 0.6820(12) -0.0129(19) 0.074(5) Uani 1 1 d DU . .
C25 C 0.787(3) 0.7436(14) -0.049(3) 0.106(4) Uani 1 1 d U D .
H25A H 0.7755 0.7738 0.0028 0.158 Uiso 1 1 calc R . .
H25B H 0.7366 0.7524 -0.1182 0.158 Uiso 1 1 calc R . .
H25C H 0.8664 0.7448 -0.0552 0.158 Uiso 1 1 calc R . .
C27 C 0.662(2) 0.7596(10) 0.429(2) 0.060(4) Uani 1 1 d U . .
H27 H 0.5776 0.7538 0.4135 0.072 Uiso 1 1 calc R . .
C28 C 0.719(2) 0.7112(10) 0.512(2) 0.059(3) Uani 1 1 d U . .
H28 H 0.8031 0.7175 0.5271 0.071 Uiso 1 1 calc R . .
C29 C 0.680(2) 0.7220(10) 0.621(2) 0.059(4) Uani 1 1 d U . .
H29A H 0.5982 0.7132 0.6104 0.071 Uiso 1 1 calc R . .
H29B H 0.7228 0.6943 0.6761 0.071 Uiso 1 1 calc R . .
C30 C 0.704(2) 0.7882(10) 0.658(2) 0.065(4) Uani 1 1 d DU . .
H30A H 0.6769 0.7950 0.7234 0.078 Uiso 1 1 calc R . .
H30B H 0.7869 0.7960 0.6740 0.078 Uiso 1 1 calc R . .
C31 C 0.644(2) 0.8323(11) 0.572(2) 0.072(5) Uani 1 1 d DU . .
H31A H 0.6564 0.8743 0.5983 0.086 Uiso 1 1 calc R . .
H31B H 0.5606 0.8244 0.5551 0.086 Uiso 1 1 calc R . .
C32 C 0.689(2) 0.8256(11) 0.467(2) 0.068(4) Uani 1 1 d U . .
H32A H 0.6499 0.8546 0.4118 0.081 Uiso 1 1 calc R . .
H32B H 0.7718 0.8333 0.4814 0.081 Uiso 1 1 calc R . .
C33 C 1.039(2) 0.7354(12) 0.647(2) 0.074(4) Uani 1 1 d DU . .
C34 C 1.025(2) 0.7058(12) 0.748(3) 0.075(4) Uani 1 1 d U . .
H34 H 0.9977 0.6661 0.7557 0.090 Uiso 1 1 calc R . .
C35 C 1.062(2) 0.7514(12) 0.830(3) 0.074(4) Uani 1 1 d U . .
H35 H 1.0644 0.7453 0.9035 0.089 Uiso 1 1 calc R . .
C36 C 1.091(2) 0.8036(12) 0.789(2) 0.078(4) Uani 1 1 d DU . .
H36 H 1.1147 0.8393 0.8284 0.094 Uiso 1 1 calc R . .
C37 C 1.083(2) 0.7978(13) 0.675(3) 0.080(4) Uani 1 1 d U . .
H37 H 1.1022 0.8272 0.6281 0.096 Uiso 1 1 calc R . .
C38 C 1.330(2) 0.6944(12) 0.876(2) 0.068(4) Uani 1 1 d DU . .
C39 C 1.360(2) 0.7497(12) 0.834(2) 0.072(4) Uani 1 1 d U . .
H39 H 1.3801 0.7859 0.8730 0.086 Uiso 1 1 calc R . .
C40 C 1.355(2) 0.7422(12) 0.727(3) 0.074(4) Uani 1 1 d U . .
H40 H 1.3799 0.7716 0.6838 0.089 Uiso 1 1 calc R . .
C41 C 1.311(2) 0.6866(13) 0.691(3) 0.076(4) Uani 1 1 d U . .
H41 H 1.2970 0.6715 0.6205 0.091 Uiso 1 1 calc R . .
C42 C 1.2897(19) 0.6556(13) 0.787(2) 0.070(4) Uani 1 1 d U . .
H42 H 1.2556 0.6170 0.7883 0.085 Uiso 1 1 calc R . .
C43 C 1.027(2) 0.7064(13) 0.545(3) 0.078(4) Uani 1 1 d U . .
C44 C 1.320(2) 0.6855(13) 0.991(2) 0.066(4) Uani 1 1 d DU . .
C26 C 0.853(2) 0.6404(13) -0.048(2) 0.106(4) Uani 1 1 d DU D .
H26A H 0.8290 0.5980 -0.0501 0.158 Uiso 1 1 calc R . .
H26B H 0.9266 0.6449 0.0028 0.158 Uiso 1 1 calc R . .
H26C H 0.8612 0.6526 -0.1188 0.158 Uiso 1 1 calc R . .

loop_
_atom_site_aniso_label
_atom_site_aniso_U_11
_atom_site_aniso_U_22
_atom_site_aniso_U_33
_atom_site_aniso_U_23
_atom_site_aniso_U_13
_atom_site_aniso_U_12
Tl1 0.0372(3) 0.0767(6) 0.0419(5) 0.0049(6) 0.0130(3) 0.0072(5)
Tl2 0.0358(4) 0.0885(8) 0.0583(6) -0.0012(5) 0.0142(4) -0.0003(5)
Pt1 0.0326(3) 0.0466(5) 0.0348(5) -0.0008(5) 0.0073(3) -0.0019(5)
Pt2 0.0354(3) 0.0552(5) 0.0339(5) -0.0017(5) 0.0122(3) -0.0047(5)
Fe1 0.0518(18) 0.068(2) 0.041(2) 0.0046(17) 0.0235(17) 0.0080(16)
O1 0.050(4) 0.051(5) 0.051(5) 0.009(5) 0.009(4) 0.000(4)
O2 0.079(7) 0.078(7) 0.074(7) 0.001(6) 0.023(6) -0.017(6)
O3 0.075(6) 0.069(6) 0.070(6) -0.009(5) 0.011(5) -0.001(5)
O4 0.082(7) 0.095(7) 0.065(7) 0.012(6) 0.020(6) -0.013(6)
O5 0.090(5) 0.088(5) 0.082(5) 0.002(5) 0.021(5) -0.002(5)
O6 0.083(6) 0.088(6) 0.069(6) 0.003(5) 0.030(5) 0.005(5)
O7 0.084(7) 0.072(7) 0.063(7) 0.008(7) 0.013(6) -0.002(6)
O8 0.079(7) 0.076(7) 0.079(8) -0.006(7) 0.025(6) -0.004(6)
O9 0.110(3) 0.114(3) 0.105(4) 0.006(3) 0.023(3) -0.004(3)
O10 0.114(10) 0.104(10) 0.102(10) -0.005(8) 0.027(8) 0.007(8)
O11 0.110(3) 0.114(3) 0.105(4) 0.006(3) 0.023(3) -0.004(3)
O12 0.110(3) 0.114(3) 0.105(4) 0.006(3) 0.023(3) -0.004(3)
O13 0.084(6) 0.087(6) 0.087(6) 0.007(5) 0.016(5) -0.001(5)
C8 0.091(5) 0.092(5) 0.088(5) -0.001(4) 0.019(4) -0.002(4)
C14 0.061(3) 0.057(3) 0.061(3) 0.002(3) 0.012(2) 0.000(3)
C24 0.108(5) 0.109(5) 0.100(5) -0.001(4) 0.023(4) 0.001(4)
O13' 0.084(6) 0.087(6) 0.087(6) 0.007(5) 0.016(5) -0.001(5)
C8' 0.091(5) 0.092(5) 0.088(5) -0.001(4) 0.019(4) -0.002(4)
C14' 0.061(3) 0.057(3) 0.061(3) 0.002(3) 0.012(2) 0.000(3)
C24' 0.108(5) 0.109(5) 0.100(5) -0.001(4) 0.023(4) 0.001(4)
O14 0.110(3) 0.114(3) 0.105(4) 0.006(3) 0.023(3) -0.004(3)
O15 0.110(3) 0.114(3) 0.105(4) 0.006(3) 0.023(3) -0.004(3)
N1 0.053(5) 0.059(6) 0.063(6) 0.000(5) 0.009(5) -0.002(5)
N3 0.055(6) 0.061(6) 0.063(6) 0.001(5) 0.015(5) 0.004(5)
N4 0.046(5) 0.052(5) 0.054(6) 0.009(5) 0.010(5) 0.002(5)
N5 0.059(3) 0.066(3) 0.058(3) 0.004(3) 0.024(2) -0.003(3)
N6 0.059(3) 0.066(3) 0.058(3) 0.004(3) 0.024(2) -0.003(3)
N7 0.059(3) 0.066(3) 0.058(3) 0.004(3) 0.024(2) -0.003(3)
N8 0.059(3) 0.066(3) 0.058(3) 0.004(3) 0.024(2) -0.003(3)
C1 0.054(5) 0.054(5) 0.056(5) -0.001(4) 0.017(4) 0.003(4)
C2 0.058(7) 0.054(7) 0.057(7) 0.003(6) 0.015(6) 0.005(6)
C3 0.063(8) 0.063(8) 0.055(8) 0.014(7) 0.009(7) 0.002(7)
C4 0.072(8) 0.073(8) 0.062(9) -0.004(7) 0.017(7) 0.009(7)
C5 0.076(8) 0.067(8) 0.068(9) 0.009(7) 0.020(7) -0.005(7)
C6 0.054(5) 0.054(5) 0.056(5) -0.001(4) 0.017(4) 0.003(4)
C7 0.067(7) 0.061(7) 0.068(8) 0.006(6) 0.018(6) 0.004(6)
C9 0.091(5) 0.092(5) 0.088(5) -0.001(4) 0.019(4) -0.002(4)
C10 0.091(5) 0.092(5) 0.088(5) -0.001(4) 0.019(4) -0.002(4)
C11 0.061(3) 0.057(3) 0.061(3) 0.002(3) 0.012(2) 0.000(3)
C12 0.061(3) 0.057(3) 0.061(3) 0.002(3) 0.012(2) 0.000(3)
C13 0.061(3) 0.057(3) 0.061(3) 0.002(3) 0.012(2) 0.000(3)
C15 0.061(3) 0.057(3) 0.061(3) 0.002(3) 0.012(2) 0.000(3)
C16 0.064(6) 0.064(6) 0.068(6) 0.006(6) 0.009(5) -0.002(5)
C17 0.063(6) 0.062(7) 0.058(7) 0.001(6) 0.020(6) 0.003(6)
C18 0.077(7) 0.073(7) 0.069(7) -0.004(6) 0.018(6) -0.004(6)
C19 0.080(9) 0.077(9) 0.077(9) -0.009(7) 0.027(7) 0.000(7)
C20 0.088(9) 0.084(9) 0.082(9) -0.001(7) 0.017(7) 0.007(7)
C21 0.089(9) 0.089(9) 0.087(9) -0.007(7) 0.022(7) -0.003(7)
C22 0.071(6) 0.078(7) 0.068(7) 0.003(6) 0.028(6) -0.009(6)
C23 0.069(7) 0.082(7) 0.072(8) 0.005(7) 0.020(6) 0.006(6)
C25 0.108(5) 0.109(5) 0.100(5) -0.001(4) 0.023(4) 0.001(4)
C27 0.061(5) 0.063(5) 0.060(6) 0.001(5) 0.021(5) -0.005(5)
C28 0.063(5) 0.059(5) 0.058(5) 0.000(5) 0.020(5) -0.001(5)
C29 0.063(6) 0.060(6) 0.056(6) -0.002(5) 0.016(5) 0.004(5)
C30 0.072(7) 0.065(7) 0.059(7) -0.004(6) 0.017(6) 0.003(6)
C31 0.078(7) 0.068(7) 0.068(7) -0.007(6) 0.013(6) 0.005(6)
C32 0.071(6) 0.067(6) 0.065(6) -0.002(6) 0.015(5) 0.002(5)
C33 0.077(5) 0.080(6) 0.071(6) -0.004(5) 0.024(5) 0.005(5)
C34 0.074(5) 0.079(6) 0.075(6) -0.002(5) 0.023(5) 0.000(5)
C35 0.073(6) 0.081(6) 0.071(6) -0.004(5) 0.024(5) 0.007(5)
C36 0.076(6) 0.081(6) 0.078(6) -0.002(5) 0.020(5) 0.005(5)
C37 0.080(5) 0.086(5) 0.078(5) 0.001(5) 0.025(5) 0.002(5)
C38 0.071(6) 0.071(6) 0.066(6) 0.000(5) 0.023(5) 0.001(5)
C39 0.074(6) 0.075(6) 0.069(6) 0.003(5) 0.023(5) 0.003(5)
C40 0.074(6) 0.076(6) 0.074(6) 0.002(5) 0.025(5) 0.001(5)
C41 0.078(5) 0.078(6) 0.073(6) -0.001(5) 0.024(5) 0.008(5)
C42 0.075(6) 0.071(6) 0.069(6) 0.001(5) 0.024(5) 0.002(5)
C43 0.080(5) 0.081(6) 0.075(6) -0.001(5) 0.024(5) 0.001(5)
C44 0.068(6) 0.068(6) 0.064(6) -0.003(6) 0.021(6) 0.003(6)
C26 0.108(5) 0.109(5) 0.100(5) -0.001(4) 0.023(4) 0.001(4)

loop_
_atom_type_symbol
_atom_type_description
_atom_type_scat_dispersion_real
_atom_type_scat_dispersion_imag
_atom_type_scat_source
C C 0.0033 0.0016 'International Tables Vol C Tables 4.2.6.8 and 6.1.1.4'
H H 0.0000 0.0000 'International Tables Vol C Tables 4.2.6.8 and 6.1.1.4'
N N 0.0061 0.0033 'International Tables Vol C Tables 4.2.6.8 and 6.1.1.4'
O O 0.0106 0.0060 'International Tables Vol C Tables 4.2.6.8 and 6.1.1.4'
Fe Fe 0.3463 0.8444 'International Tables Vol C Tables 4.2.6.8 and 6.1.1.4'
Pt Pt -1.7033 8.3905 'International Tables Vol C Tables 4.2.6.8 and 6.1.1.4'
Tl Tl -2.8358 9.6688 'International Tables Vol C Tables 4.2.6.8 and 6.1.1.4'

loop_
_geom_angle_atom_site_label_1
_geom_angle_atom_site_label_2
_geom_angle_atom_site_label_3
_geom_angle
_geom_angle_site_symmetry_1
_geom_angle_site_symmetry_3
O3 Tl1 Pt1 130.5(4) . .
O3 Tl1 Pt2 68.1(3) . .
Pt1 Tl1 Pt2 143.93(5) . .
O3 Tl1 O1 113.4(5) . .
Pt1 Tl1 O1 64.2(2) . .
Pt2 Tl1 O1 80.3(2) . .
O5 Tl2 O6 48.0(6) . .
O5 Tl2 Pt1 99.1(4) . 1_655
O6 Tl2 Pt1 77.8(3) . 1_655
O5 Tl2 Pt2 91.9(4) . .
O6 Tl2 Pt2 96.0(3) . .
Pt1 Tl2 Pt2 157.87(5) 1_655 .
N1 Pt1 N4 94.2(8) . .
N1 Pt1 N2 89.3(8) . .
N4 Pt1 N2 175.8(8) . .
N1 Pt1 N3 175.8(8) . .
N4 Pt1 N3 81.7(8) . .
N2 Pt1 N3 94.8(6) . .
N1 Pt1 Tl1 85.6(6) . .
N4 Pt1 Tl1 93.9(5) . .
N2 Pt1 Tl1 84.0(6) . .
N3 Pt1 Tl1 94.4(6) . .
N1 Pt1 Tl2 90.7(6) . 1_455
N4 Pt1 Tl2 100.3(5) . 1_455
N2 Pt1 Tl2 82.0(6) . 1_455
N3 Pt1 Tl2 90.3(6) . 1_455
Tl1 Pt1 Tl2 165.55(5) . 1_455
N5 Pt2 N6 90.3(9) . .
N5 Pt2 N8 94.3(8) . .
N6 Pt2 N8 175.4(9) . .
N5 Pt2 N7 176.8(7) . .
N6 Pt2 N7 91.7(9) . .
N8 Pt2 N7 83.8(8) . .
N5 Pt2 Tl1 84.7(5) . .
N6 Pt2 Tl1 86.2(4) . .
N8 Pt2 Tl1 94.9(4) . .
N7 Pt2 Tl1 92.9(5) . .
N5 Pt2 Tl2 85.2(5) . .
N6 Pt2 Tl2 79.3(4) . .
N8 Pt2 Tl2 100.3(5) . .
N7 Pt2 Tl2 97.6(5) . .
Tl1 Pt2 Tl2 162.34(4) . .
C42 Fe1 C39 68.3(10) . .
C42 Fe1 C41 42.7(10) . .
C39 Fe1 C41 67.5(11) . .
C42 Fe1 C40 67.4(11) . .
C39 Fe1 C40 39.2(11) . .
C41 Fe1 C40 38.8(9) . .
C42 Fe1 C35 123.8(11) . .
C39 Fe1 C35 121.4(12) . .
C41 Fe1 C35 162.8(11) . .
C40 Fe1 C35 156.6(11) . .
C42 Fe1 C33 122.1(10) . .
C39 Fe1 C33 160.8(12) . .
C41 Fe1 C33 108.1(11) . .
C40 Fe1 C33 126.0(12) . .
C35 Fe1 C33 68.4(11) . .
C42 Fe1 C36 158.2(11) . .
C39 Fe1 C36 109.0(10) . .
C41 Fe1 C36 158.1(12) . .
C40 Fe1 C36 125.0(11) . .
C35 Fe1 C36 37.7(10) . .
C33 Fe1 C36 67.6(7) . .
C42 Fe1 C37 159.1(11) . .
C39 Fe1 C37 123.6(11) . .
C41 Fe1 C37 121.8(12) . .
C40 Fe1 C37 109.7(12) . .
C35 Fe1 C37 67.5(12) . .
C33 Fe1 C37 41.5(10) . .
C36 Fe1 C37 40.5(10) . .
C42 Fe1 C38 40.3(9) . .
C39 Fe1 C38 39.9(10) . .
C41 Fe1 C38 68.5(11) . .
C40 Fe1 C38 65.8(11) . .
C35 Fe1 C38 108.1(11) . .
C33 Fe1 C38 157.9(11) . .
C36 Fe1 C38 123.8(10) . .
C37 Fe1 C38 159.2(11) . .
C42 Fe1 C34 106.5(10) . .
C39 Fe1 C34 156.1(12) . .
C41 Fe1 C34 125.4(11) . .
C40 Fe1 C34 162.2(12) . .
C35 Fe1 C34 40.8(10) . .
C33 Fe1 C34 41.7(11) . .
C36 Fe1 C34 66.8(10) . .
C37 Fe1 C34 69.7(11) . .
C38 Fe1 C34 121.2(11) . .
C1 O1 Tl1 98.5(14) . .
C17 O3 Tl1 115.3(17) . .
C43 O5 Tl2 103.1(18) . .
C43 O6 Tl2 87.5(16) . .
C7 C8 H8A 109.5 . .
C7 C8 H8B 109.5 . .
H8A C8 H8B 109.5 . .
C7 C8 H8C 109.5 . .
H8A C8 H8C 109.5 . .
H8B C8 H8C 109.5 . .
C13 C14 C15 112(3) . .
C13 C14 H14A 109.1 . .
C15 C14 H14A 109.1 . .
C13 C14 H14B 109.1 . .
C15 C14 H14B 109.1 . .
H14A C14 H14B 107.9 . .
C23 C24 H24A 109.5 . .
C23 C24 H24B 109.5 . .
H24A C24 H24B 109.5 . .
C23 C24 H24C 109.5 . .
H24A C24 H24C 109.5 . .
H24B C24 H24C 109.5 . .
C7 C8' H8'1 109.5 . .
C7 C8' H8'2 109.5 . .
H8'1 C8' H8'2 109.5 . .
C7 C8' H8'3 109.5 . .
H8'1 C8' H8'3 109.5 . .
H8'2 C8' H8'3 109.5 . .
C15 C14' C13 99(3) . .
C15 C14' H14C 111.9 . .
C13 C14' H14C 111.9 . .
C15 C14' H14D 111.9 . .
C13 C14' H14D 111.9 . .
H14C C14' H14D 109.6 . .
C23 C24' H24D 109.5 . .
C23 C24' H24E 109.5 . .
H24D C24' H24E 109.5 . .
C23 C24' H24F 109.5 . .
H24D C24' H24F 109.5 . .
H24E C24' H24F 109.5 . .
C1 N1 Pt1 127.9(16) . .
C1 N1 H1 105.4 . .
Pt1 N1 H1 105.9 . .
C6 N2 Pt1 127.3(17) . .
C6 N2 H2 106.0 . .
Pt1 N2 H2 105.5 . .
C11 N3 Pt1 111.2(16) . .
C11 N3 H3D 109.4 . .
Pt1 N3 H3D 109.4 . .
C11 N3 H3E 109.4 . .
Pt1 N3 H3E 109.4 . .
H3D N3 H3E 108.0 . .
C12 N4 Pt1 109.7(15) . .
C12 N4 H4D 109.7 . .
Pt1 N4 H4D 109.7 . .
C12 N4 H4E 109.7 . .
Pt1 N4 H4E 109.7 . .
H4D N4 H4E 108.2 . .
C17 N5 Pt2 126.7(18) . .
C17 N5 H5 116.6 . .
Pt2 N5 H5 116.6 . .
C22 N6 Pt2 130.3(17) . .
C22 N6 H6 105.3 . .
Pt2 N6 H6 105.9 . .
C27 N7 Pt2 110.4(14) . .
C27 N7 H7A 109.6 . .
Pt2 N7 H7A 109.6 . .
C27 N7 H7B 109.6 . .
Pt2 N7 H7B 109.6 . .
H7A N7 H7B 108.1 . .
C28 N8 Pt2 107.7(14) . .
C28 N8 H8D 110.2 . .
Pt2 N8 H8D 110.2 . .
C28 N8 H8E 110.2 . .
Pt2 N8 H8E 110.2 . .
H8D N8 H8E 108.5 . .
O1 C1 N1 122(2) . .
O1 C1 C2 118.4(19) . .
N1 C1 C2 120(2) . .
C5 C2 C1 115.2(19) . .
C5 C2 C4 110(2) . .
C1 C2 C4 109(2) . .
C5 C2 C3 107(2) . .
C1 C2 C3 109.2(19) . .
C4 C2 C3 106.5(19) . .
C2 C3 H3A 109.1 . .
C2 C3 H3B 108.6 . .
H3A C3 H3B 109.5 . .
C2 C3 H3C 110.7 . .
H3A C3 H3C 109.5 . .
H3B C3 H3C 109.5 . .
C2 C4 H4A 113.0 . .
C2 C4 H4B 104.7 . .
H4A C4 H4B 109.5 . .
C2 C4 H4C 110.6 . .
H4A C4 H4C 109.5 . .
H4B C4 H4C 109.5 . .
C2 C5 H5A 107.5 . .
C2 C5 H5B 114.6 . .
H5A C5 H5B 109.5 . .
C2 C5 H5C 106.2 . .
H5A C5 H5C 109.5 . .
H5B C5 H5C 109.5 . .
O2 C6 N2 123(2) . .
O2 C6 C7 113.8(17) . .
N2 C6 C7 123(2) . .
C6 C7 C10 110.8(18) . .
C6 C7 C8' 113(3) . .
C10 C7 C8' 100(3) . .
C6 C7 C8 109(3) . .
C10 C7 C8 108.9(16) . .
C8' C7 C8 9(4) . .
C6 C7 C9 110.0(18) . .
C10 C7 C9 114.5(14) . .
C8' C7 C9 108.6(16) . .
C8 C7 C9 103.4(15) . .
C7 C9 H9A 109.5 . .
C7 C9 H9B 109.5 . .
H9A C9 H9B 109.5 . .
C7 C9 H9C 109.5 . .
H9A C9 H9C 109.5 . .
H9B C9 H9C 109.5 . .
C7 C10 H10A 109.5 . .
C7 C10 H10B 109.5 . .
H10A C10 H10B 109.5 . .
C7 C10 H10C 109.5 . .
H10A C10 H10C 109.5 . .
H10B C10 H10C 109.5 . .
N3 C11 C12 107.6(18) . .
N3 C11 C16 111(2) . .
C12 C11 C16 114.4(19) . .
N3 C11 H11 108.0 . .
C12 C11 H11 108.0 . .
C16 C11 H11 108.0 . .
N4 C12 C11 104.4(17) . .
N4 C12 C13 115(2) . .
C11 C12 C13 108.0(18) . .
N4 C12 H12 109.6 . .
C11 C12 H12 109.6 . .
C13 C12 H12 109.6 . .
C14 C13 C12 117(3) . .
C14 C13 C14' 20(3) . .
C12 C13 C14' 102(3) . .
C14 C13 H13A 108.0 . .
C12 C13 H13A 108.0 . .
C14' C13 H13A 127.4 . .
C14 C13 H13B 108.0 . .
C12 C13 H13B 108.0 . .
C14' C13 H13B 103.3 . .
H13A C13 H13B 107.2 . .
C14 C15 C14' 22(3) . .
C14 C15 C16 122(3) . .
C14' C15 C16 109(3) . .
C14 C15 H15A 106.8 . .
C14' C15 H15A 96.7 . .
C16 C15 H15A 106.8 . .
C14 C15 H15B 106.8 . .
C14' C15 H15B 128.6 . .
C16 C15 H15B 106.8 . .
H15A C15 H15B 106.7 . .
C11 C16 C15 102(2) . .
C11 C16 H16A 111.3 . .
C15 C16 H16A 111.3 . .
C11 C16 H16B 111.3 . .
C15 C16 H16B 111.3 . .
H16A C16 H16B 109.2 . .
O3 C17 N5 123(2) . .
O3 C17 C18 110(2) . .
N5 C17 C18 126(2) . .
C20 C18 C19 111(2) . .
C20 C18 C17 109(2) . .
C19 C18 C17 111(2) . .
C20 C18 C21 106(2) . .
C19 C18 C21 107(2) . .
C17 C18 C21 113(2) . .
C18 C19 H19A 110.3 . .
C18 C19 H19B 110.7 . .
H19A C19 H19B 109.5 . .
C18 C19 H19C 107.4 . .
H19A C19 H19C 109.5 . .
H19B C19 H19C 109.5 . .
C18 C20 H20A 103.0 . .
C18 C20 H20B 116.1 . .
H20A C20 H20B 109.5 . .
C18 C20 H20C 109.0 . .
H20A C20 H20C 109.5 . .
H20B C20 H20C 109.5 . .
C18 C21 H21A 109.5 . .
C18 C21 H21B 109.5 . .
H21A C21 H21B 109.5 . .
C18 C21 H21C 109.5 . .
H21A C21 H21C 109.5 . .
H21B C21 H21C 109.5 . .
N6 C22 O4 122(2) . .
N6 C22 C23 118(2) . .
O4 C22 C23 120(2) . .
C25 C23 C22 107(2) . .
C25 C23 C24' 97(3) . .
C22 C23 C24' 112(4) . .
C25 C23 C24 122(3) . .
C22 C23 C24 114(3) . .
C24' C23 C24 31(3) . .
C25 C23 C26 103(2) . .
C22 C23 C26 112(2) . .
C24' C23 C26 124(3) . .
C24 C23 C26 97(3) . .
C23 C25 H25A 109.5 . .
C23 C25 H25B 109.5 . .
H25A C25 H25B 109.5 . .
C23 C25 H25C 109.5 . .
H25A C25 H25C 109.5 . .
H25B C25 H25C 109.5 . .
N7 C27 C32 115(2) . .
N7 C27 C28 103.4(18) . .
C32 C27 C28 113(2) . .
N7 C27 H27 108.3 . .
C32 C27 H27 108.3 . .
C28 C27 H27 108.3 . .
N8 C28 C27 112(2) . .
N8 C28 C29 112.4(19) . .
C27 C28 C29 109.6(19) . .
N8 C28 H28 107.5 . .
C27 C28 H28 107.5 . .
C29 C28 H28 107.5 . .
C30 C29 C28 110(2) . .
C30 C29 H29A 109.6 . .
C28 C29 H29A 109.6 . .
C30 C29 H29B 109.6 . .
C28 C29 H29B 109.6 . .
H29A C29 H29B 108.2 . .
C31 C30 C29 111(2) . .
C31 C30 H30A 109.5 . .
C29 C30 H30A 109.5 . .
C31 C30 H30B 109.5 . .
C29 C30 H30B 109.5 . .
H30A C30 H30B 108.1 . .
C30 C31 C32 111(2) . .
C30 C31 H31A 109.4 . .
C32 C31 H31A 109.4 . .
C30 C31 H31B 109.4 . .
C32 C31 H31B 109.4 . .
H31A C31 H31B 108.0 . .
C27 C32 C31 106(2) . .
C27 C32 H32A 110.6 . .
C31 C32 H32A 110.6 . .
C27 C32 H32B 110.6 . .
C31 C32 H32B 110.6 . .
H32A C32 H32B 108.7 . .
C43 C33 C37 126(3) . .
C43 C33 C34 126(3) . .
C37 C33 C34 107(2) . .
C43 C33 Fe1 120(2) . .
C37 C33 Fe1 69.5(14) . .
C34 C33 Fe1 69.5(15) . .
C35 C34 C33 105(2) . .
C35 C34 Fe1 68.4(14) . .
C33 C34 Fe1 68.8(15) . .
C35 C34 H34 127.5 . .
C33 C34 H34 127.5 . .
Fe1 C34 H34 126.8 . .
C36 C35 C34 111(3) . .
C36 C35 Fe1 72.2(17) . .
C34 C35 Fe1 70.7(16) . .
C36 C35 H35 124.5 . .
C34 C35 H35 124.5 . .
Fe1 C35 H35 124.1 . .
C35 C36 C37 111(2) . .
C35 C36 Fe1 70.0(16) . .
C37 C36 Fe1 69.8(15) . .
C35 C36 H36 124.3 . .
C37 C36 H36 124.3 . .
Fe1 C36 H36 127.5 . .
C36 C37 C33 105(2) . .
C36 C37 Fe1 69.7(16) . .
C33 C37 Fe1 69.0(15) . .
C36 C37 H37 127.5 . .
C33 C37 H37 127.5 . .
Fe1 C37 H37 125.5 . .
C39 C38 C42 106(2) . .
C39 C38 C44 124(3) . .
C42 C38 C44 128(2) . .
C39 C38 Fe1 67.1(15) . .
C42 C38 Fe1 66.3(14) . .
C44 C38 Fe1 121.8(18) . .
C40 C39 C38 109(3) . .
C40 C39 Fe1 72.0(17) . .
C38 C39 Fe1 73.0(15) . .
C40 C39 H39 125.5 . .
C38 C39 H39 125.5 . .
Fe1 C39 H39 121.1 . .
C41 C40 C39 112(3) . .
C41 C40 Fe1 70.3(16) . .
C39 C40 Fe1 68.8(17) . .
C41 C40 H40 124.2 . .
C39 C40 H40 124.2 . .
Fe1 C40 H40 128.5 . .
C40 C41 C42 105(3) . .
C40 C41 Fe1 70.9(17) . .
C42 C41 Fe1 66.9(16) . .
C40 C41 H41 127.5 . .
C42 C41 H41 127.5 . .
Fe1 C41 H41 126.2 . .
C38 C42 C41 108(2) . .
C38 C42 Fe1 73.3(15) . .
C41 C42 Fe1 70.4(15) . .
C38 C42 H42 126.2 . .
C41 C42 H42 126.2 . .
Fe1 C42 H42 121.8 . .
O6 C43 O5 120(3) . .
O6 C43 C33 120(3) . .
O5 C43 C33 120(3) . .
O8 C44 O7 123(2) . .
O8 C44 C38 122(3) . .
O7 C44 C38 115(2) . .
C23 C26 H26A 109.5 . .
C23 C26 H26B 109.5 . .
H26A C26 H26B 109.5 . .
C23 C26 H26C 109.5 . .
H26A C26 H26C 109.5 . .
H26B C26 H26C 109.5 . .

loop_
_geom_bond_atom_site_label_1
_geom_bond_atom_site_label_2
_geom_bond_distance
_geom_bond_site_symmetry_2
Tl1 O3 2.655(17) .
Tl1 Pt1 3.0298(18) .
Tl1 Pt2 3.0657(19) .
Tl1 O1 3.099(14) .
Tl2 O5 2.574(18) .
Tl2 O6 2.912(19) .
Tl2 Pt1 3.0483(19) 1_655
Tl2 Pt2 3.111(2) .
Pt1 N1 1.95(2) .
Pt1 N4 2.021(18) .
Pt1 N2 2.026(19) .
Pt1 N3 2.073(19) .
Pt1 Tl2 3.0483(19) 1_455
Pt2 N5 2.00(2) .
Pt2 N6 2.047(18) .
Pt2 N8 2.051(17) .
Pt2 N7 2.063(19) .
Fe1 C42 1.98(3) .
Fe1 C39 2.00(3) .
Fe1 C41 2.03(3) .
Fe1 C40 2.04(3) .
Fe1 C35 2.04(3) .
Fe1 C33 2.06(3) .
Fe1 C36 2.07(2) .
Fe1 C37 2.07(3) .
Fe1 C38 2.07(2) .
Fe1 C34 2.07(3) .
O1 C1 1.28(2) .
O2 C6 1.28(3) .
O3 C17 1.24(3) .
O4 C22 1.28(3) .
O5 C43 1.30(3) .
O6 C43 1.30(3) .
O7 C44 1.26(3) .
O8 C44 1.24(3) .
C8 C7 1.518(18) .
C8 H8A 0.9600 .
C8 H8B 0.9600 .
C8 H8C 0.9600 .
C14 C13 1.41(6) .
C14 C15 1.516(18) .
C14 H14A 0.9700 .
C14 H14B 0.9700 .
C24 C23 1.528(18) .
C24 H24A 0.9600 .
C24 H24B 0.9600 .
C24 H24C 0.9600 .
C8' C7 1.513(18) .
C8' H8'1 0.9600 .
C8' H8'2 0.9600 .
C8' H8'3 0.9600 .
C14' C15 1.546(18) .
C14' C13 1.64(6) .
C14' H14C 0.9700 .
C14' H14D 0.9700 .
C24' C23 1.523(18) .
C24' H24D 0.9600 .
C24' H24E 0.9600 .
C24' H24F 0.9600 .
N1 C1 1.35(3) .
N1 H1 0.9000 .
N2 C6 1.302(16) .
N2 H2 0.9000 .
N3 C11 1.48(3) .
N3 H3D 0.9000 .
N3 H3E 0.9000 .
N4 C12 1.51(3) .
N4 H4D 0.9000 .
N4 H4E 0.9000 .
N5 C17 1.29(3) .
N5 H5 0.8600 .
N6 C22 1.26(3) .
N6 H6 0.9000 .
N7 C27 1.51(3) .
N7 H7A 0.9000 .
N7 H7B 0.9000 .
N8 C28 1.49(3) .
N8 H8D 0.9000 .
N8 H8E 0.9000 .
C1 C2 1.53(3) .
C2 C5 1.50(3) .
C2 C4 1.53(3) .
C2 C3 1.58(3) .
C3 H3A 0.9600 .
C3 H3B 0.9600 .
C3 H3C 0.9600 .
C4 H4A 0.9600 .
C4 H4B 0.9600 .
C4 H4C 0.9600 .
C5 H5A 0.9600 .
C5 H5B 0.9600 .
C5 H5C 0.9600 .
C6 C7 1.484(16) .
C7 C10 1.509(16) .
C7 C9 1.518(15) .
C9 H9A 0.9600 .
C9 H9B 0.9600 .
C9 H9C 0.9600 .
C10 H10A 0.9600 .
C10 H10B 0.9600 .
C10 H10C 0.9600 .
C11 C12 1.53(3) .
C11 C16 1.58(4) .
C11 H11 0.9800 .
C12 C13 1.56(3) .
C12 H12 0.9800 .
C13 H13A 0.9700 .
C13 H13B 0.9700 .
C15 C16 1.58(3) .
C15 H15A 0.9700 .
C15 H15B 0.9700 .
C16 H16A 0.9700 .
C16 H16B 0.9700 .
C17 C18 1.53(3) .
C18 C20 1.524(17) .
C18 C19 1.531(17) .
C18 C21 1.57(3) .
C19 H19A 0.9600 .
C19 H19B 0.9601 .
C19 H19C 0.9600 .
C20 H20A 0.9600 .
C20 H20B 0.9600 .
C20 H20C 0.9600 .
C21 H21A 0.9600 .
C21 H21B 0.9600 .
C21 H21C 0.9600 .
C22 C23 1.514(17) .
C23 C25 1.47(4) .
C23 C26 1.562(17) .
C25 H25A 0.9600 .
C25 H25B 0.9600 .
C25 H25C 0.9600 .
C27 C32 1.52(3) .
C27 C28 1.53(3) .
C27 H27 0.9800 .
C28 C29 1.56(3) .
C28 H28 0.9800 .
C29 C30 1.51(3) .
C29 H29A 0.9700 .
C29 H29B 0.9700 .
C30 C31 1.502(17) .
C30 H30A 0.9700 .
C30 H30B 0.9700 .
C31 C32 1.55(4) .
C31 H31A 0.9700 .
C31 H31B 0.9700 .
C32 H32A 0.9700 .
C32 H32B 0.9700 .
C33 C43 1.41(4) .
C33 C37 1.46(3) .
C33 C34 1.47(4) .
C34 C35 1.44(4) .
C34 H34 0.9300 .
C35 C36 1.33(4) .
C35 H35 0.9300 .
C36 C37 1.43(4) .
C36 H36 0.9300 .
C37 H37 0.9300 .
C38 C39 1.39(3) .
C38 C42 1.40(3) .
C38 C44 1.500(17) .
C39 C40 1.35(4) .
C39 H39 0.9300 .
C40 C41 1.35(3) .
C40 H40 0.9300 .
C41 C42 1.46(4) .
C41 H41 0.9300 .
C42 H42 0.9300 .
C26 H26A 0.9600 .
C26 H26B 0.9600 .
C26 H26C 0.9600 .

loop_
_geom_torsion_atom_site_label_1
_geom_torsion_atom_site_label_2
_geom_torsion_atom_site_label_3
_geom_torsion_atom_site_label_4
_geom_torsion
_geom_torsion_site_symmetry_1
_geom_torsion_site_symmetry_4
O3 Tl1 Pt1 N1 62.3(8) . .
Pt2 Tl1 Pt1 N1 -47.6(6) . .
O1 Tl1 Pt1 N1 -37.4(6) . .
O3 Tl1 Pt1 N4 156.2(7) . .
Pt2 Tl1 Pt1 N4 46.3(5) . .
O1 Tl1 Pt1 N4 56.5(6) . .
O3 Tl1 Pt1 N2 -27.5(8) . .
Pt2 Tl1 Pt1 N2 -137.4(5) . .
O1 Tl1 Pt1 N2 -127.1(6) . .
O3 Tl1 Pt1 N3 -121.9(8) . .
Pt2 Tl1 Pt1 N3 128.2(6) . .
O1 Tl1 Pt1 N3 138.5(6) . .
O3 Tl1 Pt1 Tl2 -13.3(6) . 1_455
Pt2 Tl1 Pt1 Tl2 -123.20(15) . 1_455
O1 Tl1 Pt1 Tl2 -112.9(3) . 1_455
O3 Tl1 Pt2 N5 -28.0(8) . .
Pt1 Tl1 Pt2 N5 101.6(6) . .
O1 Tl1 Pt2 N5 92.3(7) . .
O3 Tl1 Pt2 N6 62.6(8) . .
Pt1 Tl1 Pt2 N6 -167.7(6) . .
O1 Tl1 Pt2 N6 -177.1(7) . .
O3 Tl1 Pt2 N8 -121.9(7) . .
Pt1 Tl1 Pt2 N8 7.8(6) . .
O1 Tl1 Pt2 N8 -1.6(6) . .
O3 Tl1 Pt2 N7 154.1(7) . .
Pt1 Tl1 Pt2 N7 -76.3(6) . .
O1 Tl1 Pt2 N7 -85.6(7) . .
O3 Tl1 Pt2 Tl2 27.5(5) . .
Pt1 Tl1 Pt2 Tl2 157.12(12) . .
O1 Tl1 Pt2 Tl2 147.8(3) . .
O5 Tl2 Pt2 N5 -104.3(8) . .
O6 Tl2 Pt2 N5 -152.2(7) . .
Pt1 Tl2 Pt2 N5 135.6(6) 1_655 .
O5 Tl2 Pt2 N6 164.6(7) . .
O6 Tl2 Pt2 N6 116.6(7) . .
Pt1 Tl2 Pt2 N6 44.4(6) 1_655 .
O5 Tl2 Pt2 N8 -10.8(7) . .
O6 Tl2 Pt2 N8 -58.7(7) . .
Pt1 Tl2 Pt2 N8 -130.9(6) 1_655 .
O5 Tl2 Pt2 N7 74.3(8) . .
O6 Tl2 Pt2 N7 26.4(7) . .
Pt1 Tl2 Pt2 N7 -45.9(6) 1_655 .
O5 Tl2 Pt2 Tl1 -159.7(5) . .
O6 Tl2 Pt2 Tl1 152.4(4) . .
Pt1 Tl2 Pt2 Tl1 80.2(2) 1_655 .
O3 Tl1 O1 C1 -70.9(12) . .
Pt1 Tl1 O1 C1 54.3(11) . .
Pt2 Tl1 O1 C1 -131.8(12) . .
Pt1 Tl1 O3 C17 -101.7(16) . .
Pt2 Tl1 O3 C17 41.6(16) . .
O1 Tl1 O3 C17 -26.5(18) . .
O6 Tl2 O5 C43 6.6(15) . .
Pt1 Tl2 O5 C43 71.0(16) 1_655 .
Pt2 Tl2 O5 C43 -89.8(15) . .
O5 Tl2 O6 C43 -6.4(15) . .
Pt1 Tl2 O6 C43 -120.8(15) 1_655 .
Pt2 Tl2 O6 C43 80.8(15) . .
N4 Pt1 N1 C1 -46(2) . .
N2 Pt1 N1 C1 131(2) . .
N3 Pt1 N1 C1 -42(13) . .
Tl1 Pt1 N1 C1 47(2) . .
Tl2 Pt1 N1 C1 -147(2) 1_455 .
N1 Pt1 N2 C6 41(2) . .
N4 Pt1 N2 C6 -173(9) . .
N3 Pt1 N2 C6 -139(2) . .
Tl1 Pt1 N2 C6 126.7(19) . .
Tl2 Pt1 N2 C6 -49.7(19) 1_455 .
N1 Pt1 N3 C11 -10(12) . .
N4 Pt1 N3 C11 -5.4(15) . .
N2 Pt1 N3 C11 177.0(16) . .
Tl1 Pt1 N3 C11 -98.7(15) . .
Tl2 Pt1 N3 C11 95.0(15) 1_455 .
N1 Pt1 N4 C12 155.0(15) . .
N2 Pt1 N4 C12 9(11) . .
N3 Pt1 N4 C12 -24.7(14) . .
Tl1 Pt1 N4 C12 69.1(13) . .
Tl2 Pt1 N4 C12 -113.5(13) 1_455 .
N6 Pt2 N5 C17 -52(2) . .
N8 Pt2 N5 C17 129(2) . .
N7 Pt2 N5 C17 76(15) . .
Tl1 Pt2 N5 C17 34(2) . .
Tl2 Pt2 N5 C17 -131(2) . .
N5 Pt2 N6 C22 -131(2) . .
N8 Pt2 N6 C22 40(9) . .
N7 Pt2 N6 C22 52(2) . .
Tl1 Pt2 N6 C22 144(2) . .
Tl2 Pt2 N6 C22 -46(2) . .
N5 Pt2 N7 C27 35(15) . .
N6 Pt2 N7 C27 162.9(15) . .
N8 Pt2 N7 C27 -18.0(14) . .
Tl1 Pt2 N7 C27 76.6(14) . .
Tl2 Pt2 N7 C27 -117.6(14) . .
N5 Pt2 N8 C28 171.7(14) . .
N6 Pt2 N8 C28 0(9) . .
N7 Pt2 N8 C28 -10.8(14) . .
Tl1 Pt2 N8 C28 -103.2(13) . .
Tl2 Pt2 N8 C28 85.8(13) . .
Tl1 O1 C1 N1 -49(2) . .
Tl1 O1 C1 C2 125.7(19) . .
Pt1 N1 C1 O1 2(4) . .
Pt1 N1 C1 C2 -172.7(17) . .
O1 C1 C2 C5 153(2) . .
N1 C1 C2 C5 -32(3) . .
O1 C1 C2 C4 -83(3) . .
N1 C1 C2 C4 92(3) . .
O1 C1 C2 C3 33(3) . .
N1 C1 C2 C3 -152(2) . .
Pt1 N2 C6 O2 7(3) . .
Pt1 N2 C6 C7 -178.4(15) . .
O2 C6 C7 C10 60(3) . .
N2 C6 C7 C10 -115(2) . .
O2 C6 C7 C8' 171(3) . .
N2 C6 C7 C8' -4(4) . .
O2 C6 C7 C8 179(2) . .
N2 C6 C7 C8 5(3) . .
O2 C6 C7 C9 -68(2) . .
N2 C6 C7 C9 117(2) . .
Pt1 N3 C11 C12 34(2) . .
Pt1 N3 C11 C16 159.1(16) . .
Pt1 N4 C12 C11 49(2) . .
Pt1 N4 C12 C13 167.0(15) . .
N3 C11 C12 N4 -53(3) . .
C16 C11 C12 N4 -176(2) . .
N3 C11 C12 C13 -176(2) . .
C16 C11 C12 C13 61(3) . .
C15 C14 C13 C12 44(5) . .
C15 C14 C13 C14' 87(6) . .
N4 C12 C13 C14 -170(3) . .
C11 C12 C13 C14 -54(3) . .
N4 C12 C13 C14' 175.9(18) . .
C11 C12 C13 C14' -68(2) . .
C15 C14' C13 C14 -67(4) . .
C15 C14' C13 C12 75(3) . .
C13 C14 C15 C14' -101(11) . .
C13 C14 C15 C16 -43(5) . .
C13 C14' C15 C14 52(9) . .
C13 C14' C15 C16 -78(3) . .
N3 C11 C16 C15 -176.5(17) . .
C12 C11 C16 C15 -55(3) . .
C14 C15 C16 C11 46(4) . .
C14' C15 C16 C11 66(3) . .
Tl1 O3 C17 N5 -37(3) . .
Tl1 O3 C17 C18 144.9(16) . .
Pt2 N5 C17 O3 -6(4) . .
Pt2 N5 C17 C18 172.6(18) . .
O3 C17 C18 C20 -170(2) . .
N5 C17 C18 C20 11(4) . .
O3 C17 C18 C19 68(3) . .
N5 C17 C18 C19 -111(3) . .
O3 C17 C18 C21 -53(3) . .
N5 C17 C18 C21 129(3) . .
Pt2 N6 C22 O4 7(4) . .
Pt2 N6 C22 C23 -178.3(16) . .
N6 C22 C23 C25 142(3) . .
O4 C22 C23 C25 -43(3) . .
N6 C22 C23 C24' 37(4) . .
O4 C22 C23 C24' -148(3) . .
N6 C22 C23 C24 3(4) . .
O4 C22 C23 C24 178(3) . .
N6 C22 C23 C26 -106(3) . .
O4 C22 C23 C26 69(3) . .
Pt2 N7 C27 C32 164.9(16) . .
Pt2 N7 C27 C28 40.8(19) . .
Pt2 N8 C28 C27 39(2) . .
Pt2 N8 C28 C29 162.5(15) . .
N7 C27 C28 N8 -52(2) . .
C32 C27 C28 N8 -178(2) . .
N7 C27 C28 C29 -178.0(18) . .
C32 C27 C28 C29 57(3) . .
N8 C28 C29 C30 -178.5(18) . .
C27 C28 C29 C30 -53(3) . .
C28 C29 C30 C31 57(3) . .
C29 C30 C31 C32 -62(3) . .
N7 C27 C32 C31 -177.8(19) . .
C28 C27 C32 C31 -59(3) . .
C30 C31 C32 C27 61(3) . .
C42 Fe1 C33 C43 -42(3) . .
C39 Fe1 C33 C43 76(4) . .
C41 Fe1 C33 C43 2(3) . .
C40 Fe1 C33 C43 42(3) . .
C35 Fe1 C33 C43 -160(3) . .
C36 Fe1 C33 C43 159(3) . .
C37 Fe1 C33 C43 120(3) . .
C38 Fe1 C33 C43 -75(4) . .
C34 Fe1 C33 C43 -121(3) . .
C42 Fe1 C33 C37 -162.8(16) . .
C39 Fe1 C33 C37 -44(4) . .
C41 Fe1 C33 C37 -117.9(17) . .
C40 Fe1 C33 C37 -78.8(19) . .
C35 Fe1 C33 C37 80.0(17) . .
C36 Fe1 C33 C37 39.1(17) . .
C38 Fe1 C33 C37 165(2) . .
C34 Fe1 C33 C37 119(2) . .
C42 Fe1 C33 C34 78.3(17) . .
C39 Fe1 C33 C34 -163(3) . .
C41 Fe1 C33 C34 123.3(16) . .
C40 Fe1 C33 C34 162.4(15) . .
C35 Fe1 C33 C34 -38.9(15) . .
C36 Fe1 C33 C34 -79.7(16) . .
C37 Fe1 C33 C34 -119(2) . .
C38 Fe1 C33 C34 46(3) . .
C43 C33 C34 C35 172(3) . .
C37 C33 C34 C35 0(3) . .
Fe1 C33 C34 C35 59.2(17) . .
C43 C33 C34 Fe1 113(3) . .
C37 C33 C34 Fe1 -59.3(18) . .
C42 Fe1 C34 C35 123.0(17) . .
C39 Fe1 C34 C35 50(3) . .
C41 Fe1 C34 C35 166.1(17) . .
C40 Fe1 C34 C35 -170(3) . .
C33 Fe1 C34 C35 -117(2) . .
C36 Fe1 C34 C35 -34.9(16) . .
C37 Fe1 C34 C35 -78.6(18) . .
C38 Fe1 C34 C35 81.6(19) . .
C42 Fe1 C34 C33 -120.2(15) . .
C39 Fe1 C34 C33 167(2) . .
C41 Fe1 C34 C33 -77.1(19) . .
C40 Fe1 C34 C33 -53(4) . .
C35 Fe1 C34 C33 117(2) . .
C36 Fe1 C34 C33 81.9(14) . .
C37 Fe1 C34 C33 38.2(15) . .
C38 Fe1 C34 C33 -161.5(14) . .
C33 C34 C35 C36 2(3) . .
Fe1 C34 C35 C36 61(2) . .
C33 C34 C35 Fe1 -59.5(18) . .
C42 Fe1 C35 C36 164.0(15) . .
C39 Fe1 C35 C36 80.5(19) . .
C41 Fe1 C35 C36 -162(3) . .
C40 Fe1 C35 C36 52(4) . .
C33 Fe1 C35 C36 -81.0(16) . .
C37 Fe1 C35 C36 -36.1(15) . .
C38 Fe1 C35 C36 122.2(16) . .
C34 Fe1 C35 C36 -121(2) . .
C42 Fe1 C35 C34 -75(2) . .
C39 Fe1 C35 C34 -158.8(16) . .
C41 Fe1 C35 C34 -42(5) . .
C40 Fe1 C35 C34 172(3) . .
C33 Fe1 C35 C34 39.7(16) . .
C36 Fe1 C35 C34 121(2) . .
C37 Fe1 C35 C34 84.6(18) . .
C38 Fe1 C35 C34 -117.1(18) . .
C34 C35 C36 C37 -3(3) . .
Fe1 C35 C36 C37 58(2) . .
C34 C35 C36 Fe1 -60.4(19) . .
C42 Fe1 C36 C35 -38(3) . .
C39 Fe1 C36 C35 -117.0(18) . .
C41 Fe1 C36 C35 166(3) . .
C40 Fe1 C36 C35 -157.6(17) . .
C33 Fe1 C36 C35 83.1(18) . .
C37 Fe1 C36 C35 123(2) . .
C38 Fe1 C36 C35 -75.3(19) . .
C34 Fe1 C36 C35 37.7(17) . .
C42 Fe1 C36 C37 -161(2) . .
C39 Fe1 C36 C37 119.8(17) . .
C41 Fe1 C36 C37 43(3) . .
C40 Fe1 C36 C37 79.2(19) . .
C35 Fe1 C36 C37 -123(2) . .
C33 Fe1 C36 C37 -40.0(16) . .
C38 Fe1 C36 C37 161.6(15) . .
C34 Fe1 C36 C37 -85.4(18) . .
C35 C36 C37 C33 3(3) . .
Fe1 C36 C37 C33 60.3(18) . .
C35 C36 C37 Fe1 -58(2) . .
C43 C33 C37 C36 -173(3) . .
C34 C33 C37 C36 -1(3) . .
Fe1 C33 C37 C36 -60.7(18) . .
C43 C33 C37 Fe1 -113(3) . .
C34 C33 C37 Fe1 59.3(19) . .
C42 Fe1 C37 C36 161(3) . .
C39 Fe1 C37 C36 -80(2) . .
C41 Fe1 C37 C36 -162.6(16) . .
C40 Fe1 C37 C36 -121.3(17) . .
C35 Fe1 C37 C36 33.7(15) . .
C33 Fe1 C37 C36 116(2) . .
C38 Fe1 C37 C36 -48(4) . .
C34 Fe1 C37 C36 77.6(18) . .
C42 Fe1 C37 C33 45(4) . .
C39 Fe1 C37 C33 164.0(16) . .
C41 Fe1 C37 C33 81.4(18) . .
C40 Fe1 C37 C33 122.6(17) . .
C35 Fe1 C37 C33 -82.4(17) . .
C36 Fe1 C37 C33 -116(2) . .
C38 Fe1 C37 C33 -164(3) . .
C34 Fe1 C37 C33 -38.4(16) . .
C42 Fe1 C38 C39 121(2) . .
C41 Fe1 C38 C39 80.3(18) . .
C40 Fe1 C38 C39 38.1(16) . .
C35 Fe1 C38 C39 -117.6(18) . .
C33 Fe1 C38 C39 166(3) . .
C36 Fe1 C38 C39 -79(2) . .
C37 Fe1 C38 C39 -44(4) . .
C34 Fe1 C38 C39 -160.5(17) . .
C39 Fe1 C38 C42 -121(2) . .
C41 Fe1 C38 C42 -40.9(15) . .
C40 Fe1 C38 C42 -83.0(16) . .
C35 Fe1 C38 C42 121.3(16) . .
C33 Fe1 C38 C42 44(3) . .
C36 Fe1 C38 C42 159.8(16) . .
C37 Fe1 C38 C42 -165(3) . .
C34 Fe1 C38 C42 78.4(18) . .
C42 Fe1 C38 C44 -121(3) . .
C39 Fe1 C38 C44 117(3) . .
C41 Fe1 C38 C44 -162(3) . .
C40 Fe1 C38 C44 156(3) . .
C35 Fe1 C38 C44 0(2) . .
C33 Fe1 C38 C44 -77(4) . .
C36 Fe1 C38 C44 38(3) . .
C37 Fe1 C38 C44 74(4) . .
C34 Fe1 C38 C44 -43(3) . .
C42 C38 C39 C40 -9(3) . .
C44 C38 C39 C40 -177(3) . .
Fe1 C38 C39 C40 -64(2) . .
C42 C38 C39 Fe1 54.8(17) . .
C44 C38 C39 Fe1 -114(3) . .
C42 Fe1 C39 C40 80.5(18) . .
C41 Fe1 C39 C40 34.2(17) . .
C35 Fe1 C39 C40 -162.3(17) . .
C33 Fe1 C39 C40 -46(4) . .
C36 Fe1 C39 C40 -122.6(18) . .
C37 Fe1 C39 C40 -80(2) . .
C38 Fe1 C39 C40 117(2) . .
C34 Fe1 C39 C40 162(2) . .
C42 Fe1 C39 C38 -36.6(15) . .
C41 Fe1 C39 C38 -82.9(17) . .
C40 Fe1 C39 C38 -117(2) . .
C35 Fe1 C39 C38 80.6(19) . .
C33 Fe1 C39 C38 -163(3) . .
C36 Fe1 C39 C38 120.3(17) . .
C37 Fe1 C39 C38 162.9(16) . .
C34 Fe1 C39 C38 45(3) . .
C38 C39 C40 C41 7(3) . .
Fe1 C39 C40 C41 -57(2) . .
C38 C39 C40 Fe1 64.1(19) . .
C42 Fe1 C40 C41 41.1(18) . .
C39 Fe1 C40 C41 124(3) . .
C35 Fe1 C40 C41 165(3) . .
C33 Fe1 C40 C41 -73(2) . .
C36 Fe1 C40 C41 -159.4(17) . .
C37 Fe1 C40 C41 -116.7(19) . .
C38 Fe1 C40 C41 85.2(19) . .
C34 Fe1 C40 C41 -32(5) . .
C42 Fe1 C40 C39 -82.8(18) . .
C41 Fe1 C40 C39 -124(3) . .
C35 Fe1 C40 C39 41(4) . .
C33 Fe1 C40 C39 163.0(16) . .
C36 Fe1 C40 C39 77(2) . .
C37 Fe1 C40 C39 119.4(18) . .
C38 Fe1 C40 C39 -38.7(16) . .
C34 Fe1 C40 C39 -156(3) . .
C39 C40 C41 C42 -2(3) . .
Fe1 C40 C41 C42 -58.5(17) . .
C39 C40 C41 Fe1 56(2) . .
C42 Fe1 C41 C40 -116(3) . .
C39 Fe1 C41 C40 -34.6(18) . .
C35 Fe1 C41 C40 -159(4) . .
C33 Fe1 C41 C40 125.5(19) . .
C36 Fe1 C41 C40 51(4) . .
C37 Fe1 C41 C40 82(2) . .
C38 Fe1 C41 C40 -77.7(19) . .
C34 Fe1 C41 C40 168.5(18) . .
C39 Fe1 C41 C42 81.8(17) . .
C40 Fe1 C41 C42 116(3) . .
C35 Fe1 C41 C42 -43(5) . .
C33 Fe1 C41 C42 -118.1(16) . .
C36 Fe1 C41 C42 167(2) . .
C37 Fe1 C41 C42 -161.6(15) . .
C38 Fe1 C41 C42 38.7(14) . .
C34 Fe1 C41 C42 -75(2) . .
C39 C38 C42 C41 7(3) . .
C44 C38 C42 C41 175(3) . .
Fe1 C38 C42 C41 62.5(17) . .
C39 C38 C42 Fe1 -55.2(17) . .
C44 C38 C42 Fe1 113(3) . .
C40 C41 C42 C38 -3(3) . .
Fe1 C41 C42 C38 -64.4(17) . .
C40 C41 C42 Fe1 61.2(18) . .
C39 Fe1 C42 C38 36.2(15) . .
C41 Fe1 C42 C38 116(2) . .
C40 Fe1 C42 C38 78.7(16) . .
C35 Fe1 C42 C38 -77.8(18) . .
C33 Fe1 C42 C38 -161.9(15) . .
C36 Fe1 C42 C38 -51(3) . .
C37 Fe1 C42 C38 165(3) . .
C34 Fe1 C42 C38 -119.1(16) . .
C39 Fe1 C42 C41 -79.9(17) . .
C40 Fe1 C42 C41 -37.4(16) . .
C35 Fe1 C42 C41 166.0(16) . .
C33 Fe1 C42 C41 82.0(18) . .
C36 Fe1 C42 C41 -167(2) . .
C37 Fe1 C42 C41 49(4) . .
C38 Fe1 C42 C41 -116(2) . .
C34 Fe1 C42 C41 124.8(17) . .
Tl2 O6 C43 O5 11(2) . .
Tl2 O6 C43 C33 -174(3) . .
Tl2 O5 C43 O6 -13(3) . .
Tl2 O5 C43 C33 172(2) . .
C37 C33 C43 O6 -11(5) . .
C34 C33 C43 O6 179(2) . .
Fe1 C33 C43 O6 -96(3) . .
C37 C33 C43 O5 165(2) . .
C34 C33 C43 O5 -6(5) . .
Fe1 C33 C43 O5 80(3) . .
C39 C38 C44 O8 1(4) . .
C42 C38 C44 O8 -165(2) . .
Fe1 C38 C44 O8 -81(3) . .
C39 C38 C44 O7 177(2) . .
C42 C38 C44 O7 11(4) . .
Fe1 C38 C44 O7 95(3) . .
